data_4024792
loop_
_publ_author_name
'Hualei Qian'
'Wan Yue'
'Yonggang Zhen'
'Simone Di Motta'
'Eugenio Di Donato'
'Fabrizia Negri'
'Jianqiang Qu'
'Wei Xu'
'Daoben Zhu'
'Zhaohui Wang'

_publ_section_title
;
Heterocyclic Annelated Di(perylene bisimide): Constructing Bowl-Shaped
Perylene Bisimides by the Combination of Steric Congestion and Ring Strain
;
_journal_name_full 'Journal of Organic Chemistry'
_journal_page_first 6275
_journal_page_last 6282
_journal_paper_doi 10.1021/jo901285k
_journal_volume 74
_journal_year 2009
_chemical_formula_moiety 'C61 H56 Cl8 N3 O5'
_chemical_formula_sum 'C61 H56 Cl8 N3 O5'
_chemical_formula_weight 1194.69
_chemical_name_systematic
; 
 ? 
;
_space_group_IT_number 14
_symmetry_cell_setting monoclinic
_symmetry_space_group_name_Hall '-P 2yab'
_symmetry_space_group_name_H-M 'P 1 21/a 1'
_atom_sites_solution_hydrogens geom
_atom_sites_solution_primary direct
_atom_sites_solution_secondary difmap
_audit_creation_method SHELXL-97
_cell_angle_alpha 90.00
_cell_angle_beta 101.596(6)
_cell_angle_gamma 90.00
_cell_formula_units_Z 4
_cell_length_a 18.270(2)
_cell_length_b 16.5555(17)
_cell_length_c 19.663(3)
_cell_measurement_reflns_used 7269
_cell_measurement_temperature 113(2)
_cell_measurement_theta_max 25.0
_cell_measurement_theta_min 2.5
_cell_volume 5826.2(12)
_computing_cell_refinement CrystalClear
_computing_data_collection CrystalClear
_computing_data_reduction CrystalClear
_computing_publication_material 'CrystalStructure 3.7.0'
_computing_structure_refinement 'SHELXL-97 (Sheldrick, 1997)'
_computing_structure_solution 'SHELXS-97 (Sheldrick, 1990)'
_diffrn_ambient_temperature 113(2)
_diffrn_detector_area_resol_mean 7.31
_diffrn_measured_fraction_theta_full 0.998
_diffrn_measured_fraction_theta_max 0.998
_diffrn_measurement_device_type 'Rigaku Saturn'
_diffrn_measurement_method \w
_diffrn_radiation_monochromator confocal
_diffrn_radiation_source 'rotating anode'
_diffrn_radiation_type MoK\a
_diffrn_radiation_wavelength 0.71070
_diffrn_reflns_av_R_equivalents 0.0685
_diffrn_reflns_av_sigmaI/netI 0.0505
_diffrn_reflns_limit_h_max 19
_diffrn_reflns_limit_h_min -21
_diffrn_reflns_limit_k_max 19
_diffrn_reflns_limit_k_min -19
_diffrn_reflns_limit_l_max 23
_diffrn_reflns_limit_l_min -23
_diffrn_reflns_number 44845
_diffrn_reflns_theta_full 25.00
_diffrn_reflns_theta_max 25.00
_diffrn_reflns_theta_min 1.62
_diffrn_standards_decay_% 0
_diffrn_standards_interval_count 0
_diffrn_standards_interval_time 0
_diffrn_standards_number 0
_exptl_absorpt_coefficient_mu 0.438
_exptl_absorpt_correction_T_max 0.9658
_exptl_absorpt_correction_T_min 0.9021
_exptl_absorpt_correction_type multi-scan
_exptl_absorpt_process_details crystalclear
_exptl_crystal_colour green
_exptl_crystal_density_diffrn 1.362
_exptl_crystal_density_method 'not measured'
_exptl_crystal_description platelet
_exptl_crystal_F_000 2476
_exptl_crystal_size_max 0.24
_exptl_crystal_size_mid 0.22
_exptl_crystal_size_min 0.08
_refine_diff_density_max 0.803
_refine_diff_density_min -0.934
_refine_diff_density_rms 0.106
_refine_ls_extinction_coef 0.0026(5)
_refine_ls_extinction_expression Fc^*^=kFc[1+0.001xFc^2^\l^3^/sin(2\q)]^-1/4^
_refine_ls_extinction_method SHELXL
_refine_ls_goodness_of_fit_ref 1.191
_refine_ls_hydrogen_treatment constr
_refine_ls_matrix_type full
_refine_ls_number_parameters 705
_refine_ls_number_reflns 10255
_refine_ls_number_restraints 0
_refine_ls_restrained_S_all 1.191
_refine_ls_R_factor_all 0.1055
_refine_ls_R_factor_gt 0.0959
_refine_ls_shift/su_max 0.002
_refine_ls_shift/su_mean 0.000
_refine_ls_structure_factor_coef Fsqd
_refine_ls_weighting_details 'calc w=1/[\s^2^(Fo^2^)+(0.0903P)^2^+29.1675P] where P=(Fo^2^+2Fc^2^)/3'
_refine_ls_weighting_scheme calc
_refine_ls_wR_factor_gt 0.2568
_refine_ls_wR_factor_ref 0.2631
_reflns_number_gt 9157
_reflns_number_total 10255
_reflns_threshold_expression >2sigma(I)
_cod_data_source_file jo901285k_si_001.cif
_cod_data_source_block shelxl
_cod_database_code 4024792

loop_
_symmetry_equiv_pos_as_xyz
'x, y, z'
'-x+1/2, y+1/2, -z'
'-x, -y, -z'
'x-1/2, -y-1/2, z'

loop_
_atom_site_label
_atom_site_type_symbol
_atom_site_fract_x
_atom_site_fract_y
_atom_site_fract_z
_atom_site_U_iso_or_equiv
_atom_site_adp_type
_atom_site_occupancy
_atom_site_symmetry_multiplicity
_atom_site_calc_flag
_atom_site_refinement_flags
_atom_site_disorder_assembly
_atom_site_disorder_group
N1 N 0.2076(2) 0.7481(2) 0.0462(2) 0.0184(9) Uani 1 1 d . . .
N2 N 0.1633(2) 0.9220(3) 0.3128(2) 0.0211(9) Uani 1 1 d . . .
N3 N 0.0126(2) 1.2625(3) 0.3072(2) 0.0212(9) Uani 1 1 d . . .
O1 O 0.18194(19) 0.8153(2) -0.05652(18) 0.0224(8) Uani 1 1 d . . .
O2 O 0.2627(2) 0.7007(2) 0.15269(19) 0.0273(9) Uani 1 1 d . . .
O3 O 0.0846(2) 1.2113(2) 0.40633(19) 0.0306(9) Uani 1 1 d . . .
O4 O -0.0567(2) 1.3190(2) 0.20967(19) 0.0252(8) Uani 1 1 d . . .
C1 C 0.0378(3) 0.8210(3) -0.1276(3) 0.0172(10) Uani 1 1 d . . .
H1 H 0.0617 0.7755 -0.1033 0.021 Uiso 1 1 calc R . .
C2 C 0.0305(3) 0.8936(3) -0.0889(3) 0.0160(10) Uani 1 1 d . . .
C3 C 0.0564(3) 0.9037(3) -0.0143(3) 0.0154(10) Uani 1 1 d . . .
C4 C 0.1115(3) 0.8544(3) 0.0283(3) 0.0158(10) Uani 1 1 d . . .
C5 C 0.1682(3) 0.8067(3) 0.0006(3) 0.0177(10) Uani 1 1 d . . .
C6 C 0.2198(3) 0.7484(3) 0.1182(3) 0.0196(10) Uani 1 1 d . . .
C7 C 0.1774(3) 0.8105(3) 0.1482(3) 0.0186(10) Uani 1 1 d . . .
C8 C 0.1945(3) 0.8210(3) 0.2200(3) 0.0189(10) Uani 1 1 d . . .
H8 H 0.2317 0.7892 0.2487 0.023 Uiso 1 1 calc R . .
C9 C 0.1541(3) 0.8812(3) 0.2486(3) 0.0193(10) Uani 1 1 d . . .
C10 C 0.0993(3) 0.9225(3) 0.2027(3) 0.0180(10) Uani 1 1 d . . .
C11 C 0.0769(3) 0.9889(3) 0.2357(3) 0.0205(11) Uani 1 1 d . . .
C12 C 0.1171(3) 0.9919(3) 0.3038(3) 0.0191(10) Uani 1 1 d . . .
C13 C 0.1079(3) 1.0627(3) 0.3422(3) 0.0210(11) Uani 1 1 d . . .
H13 H 0.1320 1.0680 0.3895 0.025 Uiso 1 1 calc R . .
C14 C 0.0624(3) 1.1240(3) 0.3083(3) 0.0193(10) Uani 1 1 d . . .
C15 C 0.0554(3) 1.2001(3) 0.3454(3) 0.0220(11) Uani 1 1 d . . .
C16 C -0.0210(3) 1.2607(3) 0.2363(3) 0.0192(10) Uani 1 1 d . . .
C17 C -0.0118(3) 1.1856(3) 0.1986(3) 0.0177(10) Uani 1 1 d . . .
C18 C 0.0266(3) 1.1203(3) 0.2368(3) 0.0185(10) Uani 1 1 d . . .
C19 C 0.0347(3) 1.0504(3) 0.1992(2) 0.0159(10) Uani 1 1 d . . .
C20 C 0.0105(3) 1.0431(3) 0.1263(3) 0.0170(10) Uani 1 1 d . . .
C21 C 0.0360(3) 0.9735(3) 0.0918(3) 0.0157(10) Uani 1 1 d . . .
C22 C 0.0229(3) 0.9688(3) 0.0192(3) 0.0156(10) Uani 1 1 d . . .
C23 C 0.1226(3) 0.8572(3) 0.1010(3) 0.0162(10) Uani 1 1 d . . .
C24 C 0.0821(3) 0.9146(3) 0.1313(3) 0.0172(10) Uani 1 1 d . . .
C25 C 0.2424(3) 0.6844(3) 0.0126(3) 0.0211(11) Uani 1 1 d . . .
C26 C 0.1966(3) 0.6175(3) -0.0117(3) 0.0202(11) Uani 1 1 d . . .
C27 C 0.2281(3) 0.5574(3) -0.0467(3) 0.0249(12) Uani 1 1 d . . .
H27 H 0.1994 0.5112 -0.0637 0.030 Uiso 1 1 calc R . .
C28 C 0.3011(3) 0.5644(3) -0.0569(3) 0.0274(12) Uani 1 1 d . . .
H28 H 0.3214 0.5231 -0.0811 0.033 Uiso 1 1 calc R . .
C29 C 0.3444(3) 0.6309(3) -0.0322(3) 0.0246(11) Uani 1 1 d . . .
H29 H 0.3942 0.6344 -0.0396 0.030 Uiso 1 1 calc R . .
C30 C 0.3160(3) 0.6930(3) 0.0033(3) 0.0209(11) Uani 1 1 d . . .
C31 C 0.1169(3) 0.6103(3) -0.0003(3) 0.0258(12) Uani 1 1 d . . .
H31 H 0.0971 0.6664 0.0014 0.031 Uiso 1 1 calc R . .
C32 C 0.0647(3) 0.5661(4) -0.0582(3) 0.0304(13) Uani 1 1 d . . .
H32A H 0.0688 0.5896 -0.1031 0.046 Uiso 1 1 calc R . .
H32B H 0.0131 0.5714 -0.0516 0.046 Uiso 1 1 calc R . .
H32C H 0.0784 0.5088 -0.0574 0.046 Uiso 1 1 calc R . .
C33 C 0.1155(3) 0.5707(4) 0.0700(3) 0.0357(14) Uani 1 1 d . . .
H33A H 0.1363 0.5161 0.0708 0.054 Uiso 1 1 calc R . .
H33B H 0.0638 0.5678 0.0767 0.054 Uiso 1 1 calc R . .
H33C H 0.1454 0.6029 0.1072 0.054 Uiso 1 1 calc R . .
C34 C 0.3634(3) 0.7661(3) 0.0293(3) 0.0262(12) Uani 1 1 d . . .
H34 H 0.3349 0.7997 0.0574 0.031 Uiso 1 1 calc R . .
C35 C 0.3781(4) 0.8180(4) -0.0309(4) 0.0454(17) Uani 1 1 d . . .
H35A H 0.4050 0.7860 -0.0599 0.068 Uiso 1 1 calc R . .
H35B H 0.4084 0.8650 -0.0125 0.068 Uiso 1 1 calc R . .
H35C H 0.3305 0.8363 -0.0589 0.068 Uiso 1 1 calc R . .
C36 C 0.4370(3) 0.7410(4) 0.0769(4) 0.0398(15) Uani 1 1 d . . .
H36A H 0.4264 0.7119 0.1172 0.060 Uiso 1 1 calc R . .
H36B H 0.4667 0.7893 0.0926 0.060 Uiso 1 1 calc R . .
H36C H 0.4651 0.7058 0.0512 0.060 Uiso 1 1 calc R . .
C37 C 0.2158(3) 0.8984(3) 0.3736(3) 0.0226(11) Uani 1 1 d . . .
C38 C 0.2657(3) 0.9532(4) 0.4101(3) 0.0274(12) Uani 1 1 d . . .
H38 H 0.2639 1.0084 0.3966 0.033 Uiso 1 1 calc R . .
C39 C 0.3188(3) 0.9269(4) 0.4665(3) 0.0352(14) Uani 1 1 d . . .
H39 H 0.3525 0.9648 0.4921 0.042 Uiso 1 1 calc R . .
C40 C 0.3233(3) 0.8468(4) 0.4859(3) 0.0342(14) Uani 1 1 d . . .
H40 H 0.3605 0.8295 0.5240 0.041 Uiso 1 1 calc R . .
C41 C 0.2725(4) 0.7910(4) 0.4490(3) 0.0348(14) Uani 1 1 d . . .
H41 H 0.2753 0.7357 0.4623 0.042 Uiso 1 1 calc R . .
C42 C 0.2183(3) 0.8165(4) 0.3932(3) 0.0301(13) Uani 1 1 d . . .
H42 H 0.1834 0.7791 0.3685 0.036 Uiso 1 1 calc R . .
C43 C 0.0052(3) 1.3380(3) 0.3440(3) 0.0238(11) Uani 1 1 d . . .
C44 C -0.0497(3) 1.3430(3) 0.3846(3) 0.0265(12) Uani 1 1 d . . .
C45 C -0.0564(3) 1.4168(3) 0.4175(3) 0.0299(13) Uani 1 1 d . . .
H45 H -0.0924 1.4221 0.4459 0.036 Uiso 1 1 calc R . .
C46 C -0.0118(3) 1.4819(4) 0.4095(3) 0.0325(13) Uani 1 1 d . . .
H46 H -0.0182 1.5318 0.4315 0.039 Uiso 1 1 calc R . .
C47 C 0.0422(3) 1.4749(3) 0.3695(3) 0.0288(12) Uani 1 1 d . . .
H47 H 0.0724 1.5204 0.3643 0.035 Uiso 1 1 calc R . .
C48 C 0.0532(3) 1.4023(3) 0.3367(3) 0.0258(12) Uani 1 1 d . . .
C49 C -0.0993(4) 1.2725(4) 0.3965(3) 0.0352(14) Uani 1 1 d . . .
H49 H -0.0938 1.2288 0.3628 0.042 Uiso 1 1 calc R . .
C50 C -0.0749(5) 1.2384(5) 0.4697(4) 0.057(2) Uani 1 1 d . . .
H50A H -0.0217 1.2248 0.4780 0.086 Uiso 1 1 calc R . .
H50B H -0.1040 1.1898 0.4745 0.086 Uiso 1 1 calc R . .
H50C H -0.0834 1.2789 0.5037 0.086 Uiso 1 1 calc R . .
C51 C -0.1828(4) 1.2970(4) 0.3837(4) 0.0446(16) Uani 1 1 d . . .
H51A H -0.2134 1.2489 0.3858 0.067 Uiso 1 1 calc R . .
H51B H -0.1971 1.3221 0.3379 0.067 Uiso 1 1 calc R . .
H51C H -0.1905 1.3356 0.4195 0.067 Uiso 1 1 calc R . .
C52 C 0.1146(4) 1.3956(4) 0.2955(3) 0.0330(13) Uani 1 1 d . . .
H52 H 0.1178 1.3378 0.2815 0.040 Uiso 1 1 calc R . .
C53 C 0.1913(4) 1.4202(5) 0.3392(3) 0.0437(16) Uani 1 1 d . . .
H53A H 0.1891 1.4763 0.3545 0.066 Uiso 1 1 calc R . .
H53B H 0.2296 1.4149 0.3111 0.066 Uiso 1 1 calc R . .
H53C H 0.2037 1.3849 0.3799 0.066 Uiso 1 1 calc R . .
C54 C 0.0970(4) 1.4470(5) 0.2290(3) 0.0492(18) Uani 1 1 d . . .
H54A H 0.0492 1.4298 0.2006 0.074 Uiso 1 1 calc R . .
H54B H 0.1367 1.4398 0.2026 0.074 Uiso 1 1 calc R . .
H54C H 0.0940 1.5040 0.2415 0.074 Uiso 1 1 calc R . .
C55 C 0.6838(5) 0.4424(5) 0.7441(4) 0.057(2) Uani 1 1 d . . .
H55A H 0.6699 0.3973 0.7118 0.085 Uiso 1 1 calc R . .
H55B H 0.7371 0.4390 0.7651 0.085 Uiso 1 1 calc R . .
H55C H 0.6736 0.4936 0.7190 0.085 Uiso 1 1 calc R . .
C56 C 0.6384(4) 0.4383(4) 0.8005(4) 0.0393(15) Uani 1 1 d . . .
C57 C 0.6699(4) 0.4788(4) 0.8663(4) 0.0431(16) Uani 1 1 d . . .
H57A H 0.6663 0.5374 0.8597 0.065 Uiso 1 1 calc R . .
H57B H 0.7225 0.4634 0.8812 0.065 Uiso 1 1 calc R . .
H57C H 0.6420 0.4626 0.9017 0.065 Uiso 1 1 calc R . .
C58 C 0.7337(3) 0.7718(4) 0.8168(3) 0.0315(13) Uani 1 1 d . . .
H58A H 0.7407 0.7674 0.8679 0.038 Uiso 1 1 calc R . .
H58B H 0.6960 0.8143 0.8010 0.038 Uiso 1 1 calc R . .
C59 C 0.6197(4) 0.0150(5) 0.7608(4) 0.0510(18) Uani 1 1 d . . .
H59A H 0.5884 -0.0290 0.7737 0.061 Uiso 1 1 calc R . .
H59B H 0.5965 0.0338 0.7136 0.061 Uiso 1 1 calc R . .
C60 C 0.5232(7) 0.2529(6) 0.7071(6) 0.093(4) Uani 1 1 d . . .
H60A H 0.5038 0.3067 0.6906 0.112 Uiso 1 1 calc R . .
H60B H 0.5555 0.2597 0.7536 0.112 Uiso 1 1 calc R . .
C61 C 0.5808(5) 0.4070(6) 0.5414(5) 0.071(2) Uani 1 1 d . . .
H61A H 0.5535 0.3998 0.4929 0.085 Uiso 1 1 calc R . .
H61B H 0.5967 0.3529 0.5602 0.085 Uiso 1 1 calc R . .
Cl1 Cl 0.70085(9) 0.67886(9) 0.77867(8) 0.0392(4) Uani 1 1 d . . .
Cl2 Cl 0.81997(9) 0.79954(10) 0.79409(9) 0.0407(4) Uani 1 1 d . . .
Cl3 Cl 0.70937(10) -0.02238(10) 0.76029(9) 0.0446(4) Uani 1 1 d . . .
Cl4 Cl 0.62309(11) 0.09649(11) 0.82069(9) 0.0506(5) Uani 1 1 d . . .
Cl5 Cl 0.44719(15) 0.18870(15) 0.71393(16) 0.0856(8) Uani 1 1 d . . .
Cl6 Cl 0.57675(19) 0.21380(16) 0.64976(13) 0.0877(8) Uani 1 1 d . . .
Cl7 Cl 0.52030(14) 0.44924(18) 0.59040(12) 0.0786(7) Uani 1 1 d . . .
Cl8 Cl 0.66074(15) 0.46662(19) 0.54148(12) 0.0843(8) Uani 1 1 d . . .
O5 O 0.5786(3) 0.4034(3) 0.7911(3) 0.0562(14) Uani 1 1 d . . .

loop_
_atom_site_aniso_label
_atom_site_aniso_U_11
_atom_site_aniso_U_22
_atom_site_aniso_U_33
_atom_site_aniso_U_23
_atom_site_aniso_U_13
_atom_site_aniso_U_12
N1 0.016(2) 0.013(2) 0.027(2) -0.0008(17) 0.0057(17) 0.0025(16)
N2 0.024(2) 0.019(2) 0.019(2) 0.0015(17) 0.0022(17) 0.0029(18)
N3 0.026(2) 0.015(2) 0.023(2) -0.0038(17) 0.0054(18) 0.0022(17)
O1 0.0213(18) 0.0202(19) 0.027(2) 0.0016(15) 0.0079(15) 0.0045(14)
O2 0.031(2) 0.023(2) 0.026(2) 0.0028(16) 0.0034(16) 0.0127(16)
O3 0.042(2) 0.021(2) 0.025(2) -0.0038(16) -0.0006(17) 0.0094(17)
O4 0.032(2) 0.0157(18) 0.027(2) -0.0020(15) 0.0039(16) 0.0040(16)
C1 0.016(2) 0.013(2) 0.022(3) 0.0000(19) 0.0027(19) 0.0019(18)
C2 0.013(2) 0.011(2) 0.025(3) -0.0003(19) 0.0054(19) 0.0012(18)
C3 0.013(2) 0.010(2) 0.024(3) 0.0010(19) 0.0067(19) -0.0023(18)
C4 0.012(2) 0.009(2) 0.026(3) 0.0001(19) 0.0028(19) -0.0016(18)
C5 0.017(2) 0.011(2) 0.025(3) -0.004(2) 0.004(2) 0.0028(18)
C6 0.018(2) 0.015(2) 0.026(3) -0.001(2) 0.004(2) 0.000(2)
C7 0.016(2) 0.015(2) 0.025(3) -0.001(2) 0.003(2) 0.0012(19)
C8 0.019(2) 0.014(2) 0.023(3) 0.003(2) 0.002(2) 0.0006(19)
C9 0.022(3) 0.016(2) 0.019(2) -0.001(2) 0.005(2) 0.001(2)
C10 0.019(2) 0.010(2) 0.025(3) 0.0003(19) 0.005(2) 0.0014(19)
C11 0.022(3) 0.017(2) 0.024(3) -0.001(2) 0.007(2) -0.004(2)
C12 0.021(3) 0.016(2) 0.020(2) 0.001(2) 0.003(2) 0.002(2)
C13 0.022(3) 0.021(3) 0.020(3) -0.001(2) 0.003(2) 0.002(2)
C14 0.020(3) 0.017(2) 0.022(3) -0.001(2) 0.007(2) -0.001(2)
C15 0.026(3) 0.020(3) 0.020(3) 0.001(2) 0.005(2) 0.005(2)
C16 0.021(3) 0.013(2) 0.024(3) -0.001(2) 0.007(2) 0.000(2)
C17 0.015(2) 0.012(2) 0.026(3) 0.003(2) 0.0043(19) -0.0001(18)
C18 0.018(2) 0.018(3) 0.021(3) -0.002(2) 0.0052(19) -0.0025(19)
C19 0.012(2) 0.014(2) 0.022(2) 0.0001(19) 0.0045(19) 0.0022(18)
C20 0.012(2) 0.011(2) 0.030(3) -0.003(2) 0.009(2) 0.0008(18)
C21 0.012(2) 0.010(2) 0.025(3) -0.0013(19) 0.0036(19) 0.0000(18)
C22 0.010(2) 0.011(2) 0.026(3) 0.0004(19) 0.0040(19) -0.0011(18)
C23 0.013(2) 0.011(2) 0.025(3) 0.0003(19) 0.0038(19) -0.0038(18)
C24 0.015(2) 0.011(2) 0.026(3) 0.0011(19) 0.0051(19) 0.0001(18)
C25 0.023(3) 0.015(2) 0.025(3) 0.000(2) 0.005(2) 0.005(2)
C26 0.021(3) 0.016(2) 0.023(3) 0.002(2) 0.003(2) 0.001(2)
C27 0.026(3) 0.015(3) 0.033(3) -0.004(2) 0.004(2) 0.002(2)
C28 0.026(3) 0.026(3) 0.031(3) -0.005(2) 0.007(2) 0.006(2)
C29 0.018(3) 0.021(3) 0.036(3) 0.000(2) 0.008(2) 0.005(2)
C30 0.016(2) 0.017(3) 0.030(3) -0.002(2) 0.004(2) 0.003(2)
C31 0.021(3) 0.021(3) 0.036(3) -0.002(2) 0.006(2) 0.001(2)
C32 0.021(3) 0.030(3) 0.038(3) -0.002(3) 0.004(2) -0.001(2)
C33 0.031(3) 0.036(3) 0.042(4) -0.004(3) 0.011(3) -0.007(3)
C34 0.018(3) 0.020(3) 0.041(3) -0.005(2) 0.006(2) 0.002(2)
C35 0.041(4) 0.035(4) 0.058(4) 0.004(3) 0.005(3) -0.014(3)
C36 0.028(3) 0.036(4) 0.050(4) -0.011(3) -0.003(3) -0.002(3)
C37 0.024(3) 0.023(3) 0.020(3) 0.000(2) 0.003(2) 0.007(2)
C38 0.029(3) 0.029(3) 0.023(3) 0.001(2) 0.004(2) 0.001(2)
C39 0.035(3) 0.045(4) 0.022(3) 0.004(3) -0.003(2) -0.006(3)
C40 0.032(3) 0.041(4) 0.027(3) 0.008(3) 0.001(2) 0.009(3)
C41 0.047(4) 0.024(3) 0.031(3) 0.009(2) 0.004(3) 0.011(3)
C42 0.035(3) 0.028(3) 0.026(3) 0.003(2) 0.002(2) 0.001(2)
C43 0.034(3) 0.018(3) 0.018(3) -0.002(2) 0.001(2) 0.007(2)
C44 0.034(3) 0.023(3) 0.022(3) -0.003(2) 0.004(2) 0.007(2)
C45 0.038(3) 0.028(3) 0.024(3) -0.007(2) 0.008(2) 0.006(3)
C46 0.041(3) 0.026(3) 0.029(3) -0.008(2) 0.002(3) 0.008(3)
C47 0.037(3) 0.019(3) 0.028(3) -0.002(2) 0.000(2) 0.000(2)
C48 0.033(3) 0.019(3) 0.023(3) -0.004(2) 0.002(2) 0.004(2)
C49 0.042(4) 0.029(3) 0.039(3) -0.002(3) 0.018(3) 0.000(3)
C50 0.062(5) 0.053(5) 0.063(5) 0.022(4) 0.028(4) 0.009(4)
C51 0.050(4) 0.039(4) 0.049(4) -0.002(3) 0.019(3) -0.005(3)
C52 0.043(4) 0.024(3) 0.032(3) -0.005(2) 0.009(3) -0.006(3)
C53 0.035(4) 0.059(4) 0.038(4) -0.004(3) 0.008(3) -0.002(3)
C54 0.050(4) 0.069(5) 0.029(3) 0.003(3) 0.008(3) -0.011(4)
C55 0.066(5) 0.053(5) 0.051(4) 0.015(4) 0.012(4) 0.003(4)
C56 0.030(3) 0.032(3) 0.054(4) 0.011(3) 0.005(3) 0.008(3)
C57 0.045(4) 0.028(3) 0.055(4) 0.003(3) 0.007(3) 0.008(3)
C58 0.034(3) 0.028(3) 0.036(3) 0.001(3) 0.016(3) -0.004(2)
C59 0.050(4) 0.047(4) 0.051(4) -0.006(3) -0.001(3) -0.003(3)
C60 0.136(10) 0.040(5) 0.115(9) -0.011(5) 0.052(8) -0.009(6)
C61 0.077(6) 0.072(6) 0.067(6) -0.006(5) 0.024(5) -0.001(5)
Cl1 0.0456(9) 0.0292(8) 0.0472(9) -0.0042(7) 0.0197(7) -0.0069(6)
Cl2 0.0313(8) 0.0458(9) 0.0500(9) -0.0023(7) 0.0198(7) -0.0067(7)
Cl3 0.0537(10) 0.0362(9) 0.0465(9) 0.0007(7) 0.0167(8) -0.0078(7)
Cl4 0.0616(11) 0.0395(9) 0.0486(10) -0.0009(8) 0.0061(8) 0.0078(8)
Cl5 0.0725(15) 0.0560(14) 0.123(2) 0.0028(13) 0.0067(14) 0.0153(11)
Cl6 0.137(2) 0.0675(15) 0.0657(15) 0.0081(12) 0.0379(15) 0.0156(15)
Cl7 0.0749(15) 0.1012(19) 0.0619(13) 0.0033(13) 0.0192(11) 0.0201(14)
Cl8 0.0759(16) 0.115(2) 0.0607(14) -0.0092(13) 0.0108(11) -0.0317(15)
O5 0.036(3) 0.050(3) 0.078(4) -0.002(3) 0.002(2) 0.005(2)

loop_
_atom_type_symbol
_atom_type_description
_atom_type_scat_dispersion_real
_atom_type_scat_dispersion_imag
_atom_type_scat_source
C C 0.0033 0.0016 'International Tables Vol C Tables 4.2.6.8 and 6.1.1.4'
H H 0.0000 0.0000 'International Tables Vol C Tables 4.2.6.8 and 6.1.1.4'
N N 0.0061 0.0033 'International Tables Vol C Tables 4.2.6.8 and 6.1.1.4'
O O 0.0106 0.0060 'International Tables Vol C Tables 4.2.6.8 and 6.1.1.4'
Cl Cl 0.1484 0.1585 'International Tables Vol C Tables 4.2.6.8 and 6.1.1.4'

loop_
_geom_angle_atom_site_label_1
_geom_angle_atom_site_label_2
_geom_angle_atom_site_label_3
_geom_angle
_geom_angle_site_symmetry_1
_geom_angle_site_symmetry_3
_geom_angle_publ_flag
C6 N1 C5 127.0(4) . . ?
C6 N1 C25 118.1(4) . . ?
C5 N1 C25 114.8(4) . . ?
C9 N2 C12 108.4(4) . . ?
C9 N2 C37 123.9(4) . . ?
C12 N2 C37 127.5(4) . . ?
C16 N3 C15 126.5(4) . . ?
C16 N3 C43 116.2(4) . . ?
C15 N3 C43 117.2(4) . . ?
C17 C1 C2 123.2(4) 3_575 . ?
C17 C1 H1 118.4 3_575 . ?
C2 C1 H1 118.4 . . ?
C20 C2 C1 116.1(4) 3_575 . ?
C20 C2 C3 118.1(4) 3_575 . ?
C1 C2 C3 125.5(4) . . ?
C4 C3 C2 124.9(4) . . ?
C4 C3 C22 117.8(4) . . ?
C2 C3 C22 117.3(4) . . ?
C23 C4 C3 121.2(4) . . ?
C23 C4 C5 115.0(4) . . ?
C3 C4 C5 123.2(4) . . ?
O1 C5 N1 119.7(4) . . ?
O1 C5 C4 124.6(4) . . ?
N1 C5 C4 115.7(4) . . ?
O2 C6 N1 121.2(4) . . ?
O2 C6 C7 124.0(5) . . ?
N1 C6 C7 114.8(4) . . ?
C8 C7 C23 124.7(4) . . ?
C8 C7 C6 117.5(4) . . ?
C23 C7 C6 117.8(4) . . ?
C7 C8 C9 117.3(4) . . ?
C7 C8 H8 121.4 . . ?
C9 C8 H8 121.4 . . ?
C10 C9 N2 106.8(4) . . ?
C10 C9 C8 117.0(4) . . ?
N2 C9 C8 135.2(5) . . ?
C11 C10 C24 121.6(4) . . ?
C11 C10 C9 109.3(4) . . ?
C24 C10 C9 127.1(5) . . ?
C10 C11 C19 121.9(5) . . ?
C10 C11 C12 109.4(5) . . ?
C19 C11 C12 127.0(5) . . ?
C11 C12 N2 106.0(4) . . ?
C11 C12 C13 116.3(4) . . ?
N2 C12 C13 137.3(4) . . ?
C14 C13 C12 117.9(5) . . ?
C14 C13 H13 121.0 . . ?
C12 C13 H13 121.0 . . ?
C13 C14 C18 123.4(5) . . ?
C13 C14 C15 119.1(4) . . ?
C18 C14 C15 117.2(4) . . ?
O3 C15 N3 119.6(5) . . ?
O3 C15 C14 123.4(5) . . ?
N3 C15 C14 117.0(4) . . ?
O4 C16 N3 119.8(4) . . ?
O4 C16 C17 123.8(5) . . ?
N3 C16 C17 116.3(4) . . ?
C1 C17 C18 120.4(4) 3_575 . ?
C1 C17 C16 121.4(4) 3_575 . ?
C18 C17 C16 118.2(4) . . ?
C19 C18 C17 116.5(4) . . ?
C19 C18 C14 118.7(4) . . ?
C17 C18 C14 124.6(5) . . ?
C11 C19 C18 116.2(4) . . ?
C11 C19 C20 119.2(4) . . ?
C18 C19 C20 124.1(4) . . ?
C2 C20 C19 119.3(4) 3_575 . ?
C2 C20 C21 122.0(4) 3_575 . ?
C19 C20 C21 118.3(4) . . ?
C22 C21 C24 118.8(4) . . ?
C22 C21 C20 120.8(4) . . ?
C24 C21 C20 119.9(4) . . ?
C21 C22 C22 117.0(5) . 3_575 ?
C21 C22 C3 120.0(4) . . ?
C22 C22 C3 123.0(6) 3_575 . ?
C4 C23 C24 118.2(4) . . ?
C4 C23 C7 125.1(4) . . ?
C24 C23 C7 116.5(4) . . ?
C10 C24 C23 117.5(4) . . ?
C10 C24 C21 118.8(4) . . ?
C23 C24 C21 122.6(5) . . ?
C30 C25 C26 123.7(5) . . ?
C30 C25 N1 120.2(4) . . ?
C26 C25 N1 116.0(4) . . ?
C27 C26 C25 116.8(5) . . ?
C27 C26 C31 121.1(5) . . ?
C25 C26 C31 122.1(5) . . ?
C28 C27 C26 120.8(5) . . ?
C28 C27 H27 119.6 . . ?
C26 C27 H27 119.6 . . ?
C29 C28 C27 120.8(5) . . ?
C29 C28 H28 119.6 . . ?
C27 C28 H28 119.6 . . ?
C28 C29 C30 120.9(5) . . ?
C28 C29 H29 119.5 . . ?
C30 C29 H29 119.5 . . ?
C25 C30 C29 116.9(5) . . ?
C25 C30 C34 122.4(5) . . ?
C29 C30 C34 120.7(5) . . ?
C32 C31 C26 113.8(5) . . ?
C32 C31 C33 110.4(5) . . ?
C26 C31 C33 110.9(4) . . ?
C32 C31 H31 107.2 . . ?
C26 C31 H31 107.2 . . ?
C33 C31 H31 107.2 . . ?
C31 C32 H32A 109.5 . . ?
C31 C32 H32B 109.5 . . ?
H32A C32 H32B 109.5 . . ?
C31 C32 H32C 109.5 . . ?
H32A C32 H32C 109.5 . . ?
H32B C32 H32C 109.5 . . ?
C31 C33 H33A 109.5 . . ?
C31 C33 H33B 109.5 . . ?
H33A C33 H33B 109.5 . . ?
C31 C33 H33C 109.5 . . ?
H33A C33 H33C 109.5 . . ?
H33B C33 H33C 109.5 . . ?
C30 C34 C35 111.4(5) . . ?
C30 C34 C36 111.2(5) . . ?
C35 C34 C36 110.8(5) . . ?
C30 C34 H34 107.8 . . ?
C35 C34 H34 107.8 . . ?
C36 C34 H34 107.8 . . ?
C34 C35 H35A 109.5 . . ?
C34 C35 H35B 109.5 . . ?
H35A C35 H35B 109.5 . . ?
C34 C35 H35C 109.5 . . ?
H35A C35 H35C 109.5 . . ?
H35B C35 H35C 109.5 . . ?
C34 C36 H36A 109.5 . . ?
C34 C36 H36B 109.5 . . ?
H36A C36 H36B 109.5 . . ?
C34 C36 H36C 109.5 . . ?
H36A C36 H36C 109.5 . . ?
H36B C36 H36C 109.5 . . ?
C38 C37 C42 120.5(5) . . ?
C38 C37 N2 121.2(5) . . ?
C42 C37 N2 118.2(5) . . ?
C37 C38 C39 119.5(5) . . ?
C37 C38 H38 120.3 . . ?
C39 C38 H38 120.3 . . ?
C40 C39 C38 121.0(6) . . ?
C40 C39 H39 119.5 . . ?
C38 C39 H39 119.5 . . ?
C39 C40 C41 119.7(5) . . ?
C39 C40 H40 120.2 . . ?
C41 C40 H40 120.2 . . ?
C42 C41 C40 120.0(5) . . ?
C42 C41 H41 120.0 . . ?
C40 C41 H41 120.0 . . ?
C41 C42 C37 119.2(5) . . ?
C41 C42 H42 120.4 . . ?
C37 C42 H42 120.4 . . ?
C44 C43 C48 123.0(5) . . ?
C44 C43 N3 118.6(5) . . ?
C48 C43 N3 118.4(5) . . ?
C45 C44 C43 116.9(5) . . ?
C45 C44 C49 119.1(5) . . ?
C43 C44 C49 123.9(5) . . ?
C46 C45 C44 121.5(5) . . ?
C46 C45 H45 119.3 . . ?
C44 C45 H45 119.3 . . ?
C45 C46 C47 120.2(5) . . ?
C45 C46 H46 119.9 . . ?
C47 C46 H46 119.9 . . ?
C46 C47 C48 121.2(5) . . ?
C46 C47 H47 119.4 . . ?
C48 C47 H47 119.4 . . ?
C47 C48 C43 117.0(5) . . ?
C47 C48 C52 120.1(5) . . ?
C43 C48 C52 122.9(5) . . ?
C44 C49 C50 111.0(6) . . ?
C44 C49 C51 111.8(5) . . ?
C50 C49 C51 109.9(5) . . ?
C44 C49 H49 108.0 . . ?
C50 C49 H49 108.0 . . ?
C51 C49 H49 108.0 . . ?
C49 C50 H50A 109.5 . . ?
C49 C50 H50B 109.5 . . ?
H50A C50 H50B 109.5 . . ?
C49 C50 H50C 109.5 . . ?
H50A C50 H50C 109.5 . . ?
H50B C50 H50C 109.5 . . ?
C49 C51 H51A 109.5 . . ?
C49 C51 H51B 109.5 . . ?
H51A C51 H51B 109.5 . . ?
C49 C51 H51C 109.5 . . ?
H51A C51 H51C 109.5 . . ?
H51B C51 H51C 109.5 . . ?
C48 C52 C54 111.3(5) . . ?
C48 C52 C53 111.6(5) . . ?
C54 C52 C53 109.8(5) . . ?
C48 C52 H52 108.0 . . ?
C54 C52 H52 108.0 . . ?
C53 C52 H52 108.0 . . ?
C52 C53 H53A 109.5 . . ?
C52 C53 H53B 109.5 . . ?
H53A C53 H53B 109.5 . . ?
C52 C53 H53C 109.5 . . ?
H53A C53 H53C 109.5 . . ?
H53B C53 H53C 109.5 . . ?
C52 C54 H54A 109.5 . . ?
C52 C54 H54B 109.5 . . ?
H54A C54 H54B 109.5 . . ?
C52 C54 H54C 109.5 . . ?
H54A C54 H54C 109.5 . . ?
H54B C54 H54C 109.5 . . ?
C56 C55 H55A 109.5 . . ?
C56 C55 H55B 109.5 . . ?
H55A C55 H55B 109.5 . . ?
C56 C55 H55C 109.5 . . ?
H55A C55 H55C 109.5 . . ?
H55B C55 H55C 109.5 . . ?
O5 C56 C57 122.2(7) . . ?
O5 C56 C55 121.2(7) . . ?
C57 C56 C55 116.6(6) . . ?
C56 C57 H57A 109.5 . . ?
C56 C57 H57B 109.5 . . ?
H57A C57 H57B 109.5 . . ?
C56 C57 H57C 109.5 . . ?
H57A C57 H57C 109.5 . . ?
H57B C57 H57C 109.5 . . ?
Cl1 C58 Cl2 111.2(3) . . ?
Cl1 C58 H58A 109.4 . . ?
Cl2 C58 H58A 109.4 . . ?
Cl1 C58 H58B 109.4 . . ?
Cl2 C58 H58B 109.4 . . ?
H58A C58 H58B 108.0 . . ?
Cl3 C59 Cl4 111.3(4) . . ?
Cl3 C59 H59A 109.4 . . ?
Cl4 C59 H59A 109.4 . . ?
Cl3 C59 H59B 109.4 . . ?
Cl4 C59 H59B 109.4 . . ?
H59A C59 H59B 108.0 . . ?
Cl6 C60 Cl5 111.9(5) . . ?
Cl6 C60 H60A 109.2 . . ?
Cl5 C60 H60A 109.2 . . ?
Cl6 C60 H60B 109.2 . . ?
Cl5 C60 H60B 109.2 . . ?
H60A C60 H60B 107.9 . . ?
Cl7 C61 Cl8 112.9(5) . . ?
Cl7 C61 H61A 109.0 . . ?
Cl8 C61 H61A 109.0 . . ?
Cl7 C61 H61B 109.0 . . ?
Cl8 C61 H61B 109.0 . . ?
H61A C61 H61B 107.8 . . ?

loop_
_geom_bond_atom_site_label_1
_geom_bond_atom_site_label_2
_geom_bond_distance
_geom_bond_site_symmetry_2
_geom_bond_publ_flag
N1 C6 1.388(7) . ?
N1 C5 1.416(6) . ?
N1 C25 1.457(6) . ?
N2 C9 1.413(6) . ?
N2 C12 1.422(6) . ?
N2 C37 1.427(6) . ?
N3 C16 1.408(7) . ?
N3 C15 1.417(7) . ?
N3 C43 1.464(6) . ?
O1 C5 1.207(6) . ?
O2 C6 1.218(6) . ?
O3 C15 1.223(6) . ?
O4 C16 1.222(6) . ?
C1 C17 1.386(7) 3_575 ?
C1 C2 1.444(7) . ?
C1 H1 0.9500 . ?
C2 C20 1.408(7) 3_575 ?
C2 C3 1.456(7) . ?
C3 C4 1.430(7) . ?
C3 C22 1.460(7) . ?
C4 C23 1.404(7) . ?
C4 C5 1.490(7) . ?
C6 C7 1.479(7) . ?
C7 C8 1.395(7) . ?
C7 C23 1.446(7) . ?
C8 C9 1.422(7) . ?
C8 H8 0.9500 . ?
C9 C10 1.385(7) . ?
C10 C11 1.381(7) . ?
C10 C24 1.382(7) . ?
C11 C19 1.386(7) . ?
C11 C12 1.393(7) . ?
C12 C13 1.423(7) . ?
C13 C14 1.395(7) . ?
C13 H13 0.9500 . ?
C14 C18 1.428(7) . ?
C14 C15 1.474(7) . ?
C16 C17 1.475(7) . ?
C17 C1 1.386(7) 3_575 ?
C17 C18 1.418(7) . ?
C18 C19 1.396(7) . ?
C19 C20 1.418(7) . ?
C20 C2 1.408(7) 3_575 ?
C20 C21 1.460(7) . ?
C21 C22 1.402(7) . ?
C21 C24 1.414(7) . ?
C22 C22 1.443(9) 3_575 ?
C23 C24 1.407(7) . ?
C25 C30 1.400(7) . ?
C25 C26 1.412(7) . ?
C26 C27 1.397(7) . ?
C26 C31 1.522(7) . ?
C27 C28 1.392(8) . ?
C27 H27 0.9500 . ?
C28 C29 1.386(8) . ?
C28 H28 0.9500 . ?
C29 C30 1.401(7) . ?
C29 H29 0.9500 . ?
C30 C34 1.516(7) . ?
C31 C32 1.518(8) . ?
C31 C33 1.534(8) . ?
C31 H31 1.0000 . ?
C32 H32A 0.9800 . ?
C32 H32B 0.9800 . ?
C32 H32C 0.9800 . ?
C33 H33A 0.9800 . ?
C33 H33B 0.9800 . ?
C33 H33C 0.9800 . ?
C34 C35 1.531(9) . ?
C34 C36 1.533(8) . ?
C34 H34 1.0000 . ?
C35 H35A 0.9800 . ?
C35 H35B 0.9800 . ?
C35 H35C 0.9800 . ?
C36 H36A 0.9800 . ?
C36 H36B 0.9800 . ?
C36 H36C 0.9800 . ?
C37 C38 1.380(8) . ?
C37 C42 1.408(8) . ?
C38 C39 1.388(8) . ?
C38 H38 0.9500 . ?
C39 C40 1.377(9) . ?
C39 H39 0.9500 . ?
C40 C41 1.403(9) . ?
C40 H40 0.9500 . ?
C41 C42 1.389(8) . ?
C41 H41 0.9500 . ?
C42 H42 0.9500 . ?
C43 C44 1.402(8) . ?
C43 C48 1.405(8) . ?
C44 C45 1.399(8) . ?
C44 C49 1.524(8) . ?
C45 C46 1.379(9) . ?
C45 H45 0.9500 . ?
C46 C47 1.384(9) . ?
C46 H46 0.9500 . ?
C47 C48 1.398(8) . ?
C47 H47 0.9500 . ?
C48 C52 1.516(8) . ?
C49 C50 1.527(9) . ?
C49 C51 1.549(9) . ?
C49 H49 1.0000 . ?
C50 H50A 0.9800 . ?
C50 H50B 0.9800 . ?
C50 H50C 0.9800 . ?
C51 H51A 0.9800 . ?
C51 H51B 0.9800 . ?
C51 H51C 0.9800 . ?
C52 C54 1.538(9) . ?
C52 C53 1.544(9) . ?
C52 H52 1.0000 . ?
C53 H53A 0.9800 . ?
C53 H53B 0.9800 . ?
C53 H53C 0.9800 . ?
C54 H54A 0.9800 . ?
C54 H54B 0.9800 . ?
C54 H54C 0.9800 . ?
C55 C56 1.514(10) . ?
C55 H55A 0.9800 . ?
C55 H55B 0.9800 . ?
C55 H55C 0.9800 . ?
C56 O5 1.216(8) . ?
C56 C57 1.467(10) . ?
C57 H57A 0.9800 . ?
C57 H57B 0.9800 . ?
C57 H57C 0.9800 . ?
C58 Cl1 1.763(6) . ?
C58 Cl2 1.783(6) . ?
C58 H58A 0.9900 . ?
C58 H58B 0.9900 . ?
C59 Cl3 1.752(8) . ?
C59 Cl4 1.784(7) . ?
C59 H59A 0.9900 . ?
C59 H59B 0.9900 . ?
C60 Cl6 1.758(11) . ?
C60 Cl5 1.775(11) . ?
C60 H60A 0.9900 . ?
C60 H60B 0.9900 . ?
C61 Cl7 1.752(9) . ?
C61 Cl8 1.763(10) . ?
C61 H61A 0.9900 . ?
C61 H61B 0.9900 . ?

loop_
_geom_torsion_atom_site_label_1
_geom_torsion_atom_site_label_2
_geom_torsion_atom_site_label_3
_geom_torsion_atom_site_label_4
_geom_torsion
_geom_torsion_site_symmetry_1
_geom_torsion_site_symmetry_2
_geom_torsion_site_symmetry_3
_geom_torsion_site_symmetry_4
_geom_torsion_publ_flag
C17 C1 C2 C20 5.0(7) 3_575 . . 3_575 ?
C17 C1 C2 C3 179.7(4) 3_575 . . . ?
C20 C2 C3 C4 -165.5(4) 3_575 . . . ?
C1 C2 C3 C4 19.9(7) . . . . ?
C20 C2 C3 C22 14.9(6) 3_575 . . . ?
C1 C2 C3 C22 -159.7(4) . . . . ?
C2 C3 C4 C23 -166.9(4) . . . . ?
C22 C3 C4 C23 12.6(6) . . . . ?
C2 C3 C4 C5 22.5(7) . . . . ?
C22 C3 C4 C5 -158.0(4) . . . . ?
C6 N1 C5 O1 155.1(5) . . . . ?
C25 N1 C5 O1 -20.7(6) . . . . ?
C6 N1 C5 C4 -24.6(7) . . . . ?
C25 N1 C5 C4 159.6(4) . . . . ?
C23 C4 C5 O1 -157.5(5) . . . . ?
C3 C4 C5 O1 13.6(7) . . . . ?
C23 C4 C5 N1 22.1(6) . . . . ?
C3 C4 C5 N1 -166.7(4) . . . . ?
C5 N1 C6 O2 -170.3(5) . . . . ?
C25 N1 C6 O2 5.4(7) . . . . ?
C5 N1 C6 C7 9.4(7) . . . . ?
C25 N1 C6 C7 -174.9(4) . . . . ?
O2 C6 C7 C8 8.0(7) . . . . ?
N1 C6 C7 C8 -171.7(4) . . . . ?
O2 C6 C7 C23 -173.4(5) . . . . ?
N1 C6 C7 C23 6.9(6) . . . . ?
C23 C7 C8 C9 1.0(7) . . . . ?
C6 C7 C8 C9 179.5(4) . . . . ?
C12 N2 C9 C10 -4.1(5) . . . . ?
C37 N2 C9 C10 -179.2(5) . . . . ?
C12 N2 C9 C8 163.2(6) . . . . ?
C37 N2 C9 C8 -12.0(9) . . . . ?
C7 C8 C9 C10 2.1(7) . . . . ?
C7 C8 C9 N2 -164.1(5) . . . . ?
N2 C9 C10 C11 2.5(6) . . . . ?
C8 C9 C10 C11 -167.5(4) . . . . ?
N2 C9 C10 C24 166.2(5) . . . . ?
C8 C9 C10 C24 -3.8(8) . . . . ?
C24 C10 C11 C19 1.4(8) . . . . ?
C9 C10 C11 C19 166.2(5) . . . . ?
C24 C10 C11 C12 -164.7(5) . . . . ?
C9 C10 C11 C12 0.1(6) . . . . ?
C10 C11 C12 N2 -2.6(6) . . . . ?
C19 C11 C12 N2 -167.8(5) . . . . ?
C10 C11 C12 C13 171.9(4) . . . . ?
C19 C11 C12 C13 6.7(8) . . . . ?
C9 N2 C12 C11 4.1(5) . . . . ?
C37 N2 C12 C11 179.0(5) . . . . ?
C9 N2 C12 C13 -168.6(6) . . . . ?
C37 N2 C12 C13 6.4(10) . . . . ?
C11 C12 C13 C14 -2.5(7) . . . . ?
N2 C12 C13 C14 169.7(6) . . . . ?
C12 C13 C14 C18 -1.9(8) . . . . ?
C12 C13 C14 C15 -176.3(5) . . . . ?
C16 N3 C15 O3 176.4(5) . . . . ?
C43 N3 C15 O3 -0.6(7) . . . . ?
C16 N3 C15 C14 -3.4(7) . . . . ?
C43 N3 C15 C14 179.7(4) . . . . ?
C13 C14 C15 O3 -3.9(8) . . . . ?
C18 C14 C15 O3 -178.7(5) . . . . ?
C13 C14 C15 N3 175.9(5) . . . . ?
C18 C14 C15 N3 1.1(7) . . . . ?
C15 N3 C16 O4 179.9(5) . . . . ?
C43 N3 C16 O4 -3.1(7) . . . . ?
C15 N3 C16 C17 1.3(7) . . . . ?
C43 N3 C16 C17 178.3(4) . . . . ?
O4 C16 C17 C1 6.2(8) . . . 3_575 ?
N3 C16 C17 C1 -175.3(4) . . . 3_575 ?
O4 C16 C17 C18 -175.7(5) . . . . ?
N3 C16 C17 C18 2.9(7) . . . . ?
C1 C17 C18 C19 -1.4(7) 3_575 . . . ?
C16 C17 C18 C19 -179.5(4) . . . . ?
C1 C17 C18 C14 173.0(5) 3_575 . . . ?
C16 C17 C18 C14 -5.2(7) . . . . ?
C13 C14 C18 C19 2.8(7) . . . . ?
C15 C14 C18 C19 177.3(4) . . . . ?
C13 C14 C18 C17 -171.4(5) . . . . ?
C15 C14 C18 C17 3.1(7) . . . . ?
C10 C11 C19 C18 -169.3(5) . . . . ?
C12 C11 C19 C18 -5.8(8) . . . . ?
C10 C11 C19 C20 3.2(7) . . . . ?
C12 C11 C19 C20 166.8(5) . . . . ?
C17 C18 C19 C11 175.5(4) . . . . ?
C14 C18 C19 C11 0.8(7) . . . . ?
C17 C18 C19 C20 3.3(7) . . . . ?
C14 C18 C19 C20 -171.3(4) . . . . ?
C11 C19 C20 C2 -178.1(4) . . . 3_575 ?
C18 C19 C20 C2 -6.2(7) . . . 3_575 ?
C11 C19 C20 C21 -4.5(7) . . . . ?
C18 C19 C20 C21 167.4(4) . . . . ?
C2 C20 C21 C22 2.6(7) 3_575 . . . ?
C19 C20 C21 C22 -170.8(4) . . . . ?
C2 C20 C21 C24 174.9(4) 3_575 . . . ?
C19 C20 C21 C24 1.5(7) . . . . ?
C24 C21 C22 C22 -178.5(5) . . . 3_575 ?
C20 C21 C22 C22 -6.1(8) . . . 3_575 ?
C24 C21 C22 C3 0.3(7) . . . . ?
C20 C21 C22 C3 172.7(4) . . . . ?
C4 C3 C22 C21 -10.1(6) . . . . ?
C2 C3 C22 C21 169.5(4) . . . . ?
C4 C3 C22 C22 168.6(5) . . . 3_575 ?
C2 C3 C22 C22 -11.8(8) . . . 3_575 ?
C3 C4 C23 C24 -5.1(7) . . . . ?
C5 C4 C23 C24 166.3(4) . . . . ?
C3 C4 C23 C7 -179.2(4) . . . . ?
C5 C4 C23 C7 -7.9(7) . . . . ?
C8 C7 C23 C4 171.4(5) . . . . ?
C6 C7 C23 C4 -7.0(7) . . . . ?
C8 C7 C23 C24 -2.8(7) . . . . ?
C6 C7 C23 C24 178.7(4) . . . . ?
C11 C10 C24 C23 163.8(5) . . . . ?
C9 C10 C24 C23 1.9(8) . . . . ?
C11 C10 C24 C21 -4.5(7) . . . . ?
C9 C10 C24 C21 -166.4(5) . . . . ?
C4 C23 C24 C10 -173.3(4) . . . . ?
C7 C23 C24 C10 1.4(6) . . . . ?
C4 C23 C24 C21 -5.5(7) . . . . ?
C7 C23 C24 C21 169.2(4) . . . . ?
C22 C21 C24 C10 175.5(4) . . . . ?
C20 C21 C24 C10 3.0(7) . . . . ?
C22 C21 C24 C23 7.8(7) . . . . ?
C20 C21 C24 C23 -164.7(4) . . . . ?
C6 N1 C25 C30 -85.0(6) . . . . ?
C5 N1 C25 C30 91.2(6) . . . . ?
C6 N1 C25 C26 97.5(5) . . . . ?
C5 N1 C25 C26 -86.3(5) . . . . ?
C30 C25 C26 C27 0.0(8) . . . . ?
N1 C25 C26 C27 177.5(4) . . . . ?
C30 C25 C26 C31 179.7(5) . . . . ?
N1 C25 C26 C31 -2.9(7) . . . . ?
C25 C26 C27 C28 -0.3(8) . . . . ?
C31 C26 C27 C28 -180.0(5) . . . . ?
C26 C27 C28 C29 0.4(8) . . . . ?
C27 C28 C29 C30 -0.3(8) . . . . ?
C26 C25 C30 C29 0.1(8) . . . . ?
N1 C25 C30 C29 -177.2(5) . . . . ?
C26 C25 C30 C34 179.3(5) . . . . ?
N1 C25 C30 C34 2.0(8) . . . . ?
C28 C29 C30 C25 0.0(8) . . . . ?
C28 C29 C30 C34 -179.2(5) . . . . ?
C27 C26 C31 C32 -32.4(7) . . . . ?
C25 C26 C31 C32 148.0(5) . . . . ?
C27 C26 C31 C33 92.7(6) . . . . ?
C25 C26 C31 C33 -86.9(6) . . . . ?
C25 C30 C34 C35 -111.2(6) . . . . ?
C29 C30 C34 C35 67.9(7) . . . . ?
C25 C30 C34 C36 124.7(6) . . . . ?
C29 C30 C34 C36 -56.1(7) . . . . ?
C9 N2 C37 C38 128.0(6) . . . . ?
C12 N2 C37 C38 -46.2(8) . . . . ?
C9 N2 C37 C42 -48.2(7) . . . . ?
C12 N2 C37 C42 137.6(5) . . . . ?
C42 C37 C38 C39 -0.1(8) . . . . ?
N2 C37 C38 C39 -176.2(5) . . . . ?
C37 C38 C39 C40 1.2(9) . . . . ?
C38 C39 C40 C41 -1.3(9) . . . . ?
C39 C40 C41 C42 0.2(9) . . . . ?
C40 C41 C42 C37 0.9(9) . . . . ?
C38 C37 C42 C41 -1.0(9) . . . . ?
N2 C37 C42 C41 175.2(5) . . . . ?
C16 N3 C43 C44 99.7(5) . . . . ?
C15 N3 C43 C44 -83.0(6) . . . . ?
C16 N3 C43 C48 -79.9(6) . . . . ?
C15 N3 C43 C48 97.4(6) . . . . ?
C48 C43 C44 C45 1.2(8) . . . . ?
N3 C43 C44 C45 -178.4(5) . . . . ?
C48 C43 C44 C49 -176.4(5) . . . . ?
N3 C43 C44 C49 4.0(8) . . . . ?
C43 C44 C45 C46 1.0(8) . . . . ?
C49 C44 C45 C46 178.7(5) . . . . ?
C44 C45 C46 C47 -1.5(9) . . . . ?
C45 C46 C47 C48 -0.2(9) . . . . ?
C46 C47 C48 C43 2.3(8) . . . . ?
C46 C47 C48 C52 -177.8(5) . . . . ?
C44 C43 C48 C47 -2.8(8) . . . . ?
N3 C43 C48 C47 176.8(5) . . . . ?
C44 C43 C48 C52 177.2(5) . . . . ?
N3 C43 C48 C52 -3.2(8) . . . . ?
C45 C44 C49 C50 -72.1(7) . . . . ?
C43 C44 C49 C50 105.5(7) . . . . ?
C45 C44 C49 C51 51.1(7) . . . . ?
C43 C44 C49 C51 -131.3(6) . . . . ?
C47 C48 C52 C54 -68.9(7) . . . . ?
C43 C48 C52 C54 111.0(6) . . . . ?
C47 C48 C52 C53 54.2(7) . . . . ?
C43 C48 C52 C53 -125.8(6) . . . . ?
